data_4031028
loop_
_publ_author_name
'Klimczyk, Sebastian'
'Huang, Xueliang'
'K\"ahlig, Hanspeter'
'Veiros, Lu\'is F'
'Maulide, Nuno'

_publ_section_title
;
 Stereoselective gold(i) domino catalysis of allylic isomerization and
 olefin cyclopropanation: mechanistic studies.
;
_journal_issue 11
_journal_name_full 'The Journal of organic chemistry'
_journal_page_first 5719
_journal_page_last 5729
_journal_paper_doi 10.1021/acs.joc.5b00666
_journal_volume 80
_journal_year 2015
_chemical_formula_moiety 'C19 H18 O3 S'
_chemical_formula_sum 'C19 H18 O3 S'
_chemical_formula_weight 326.39
_chemical_name_systematic
; 
Allyl 2-(diphenylsulfuranylidene)-3-oxobutanoate   
;
_space_group_IT_number 2
_symmetry_cell_setting triclinic
_symmetry_space_group_name_Hall '-P 1'
_symmetry_space_group_name_H-M 'P -1'
_atom_sites_solution_hydrogens geom
_atom_sites_solution_primary direct
_atom_sites_solution_secondary difmap
_audit_creation_method SHELXL-97
_cell_angle_alpha 76.5053(14)
_cell_angle_beta 87.3402(13)
_cell_angle_gamma 84.9412(14)
_cell_formula_units_Z 4
_cell_length_a 8.3510(3)
_cell_length_b 10.3972(5)
_cell_length_c 19.7020(9)
_cell_measurement_reflns_used 9940
_cell_measurement_temperature 100(2)
_cell_measurement_theta_max 29.82
_cell_measurement_theta_min 2.49
_cell_volume 1656.37(13)
_computing_cell_refinement 'Bruker SAINT'
_computing_data_collection 'Bruker X8 APEX2'
_computing_data_reduction 'Bruker SAINT'
_computing_molecular_graphics 'Bruker SHELXTL'
_computing_publication_material 'Bruker SHELXTL'
_computing_structure_refinement 'SHELXL-97 (Sheldrick, 2008)'
_computing_structure_solution 'SHELXS-97 (Sheldrick, 2008)'
_diffrn_ambient_temperature 100(2)
_diffrn_measured_fraction_theta_full 0.991
_diffrn_measured_fraction_theta_max 0.991
_diffrn_measurement_device_type 'Bruker D8 VENTURE'
_diffrn_measurement_method '\f and \w scans'
_diffrn_radiation_monochromator graphite
_diffrn_radiation_source 'fine-focus sealed tube'
_diffrn_radiation_type MoK\a
_diffrn_radiation_wavelength 0.71073
_diffrn_reflns_av_R_equivalents 0.0489
_diffrn_reflns_av_sigmaI/netI 0.0490
_diffrn_reflns_limit_h_max 11
_diffrn_reflns_limit_h_min -11
_diffrn_reflns_limit_k_max 14
_diffrn_reflns_limit_k_min -14
_diffrn_reflns_limit_l_max 27
_diffrn_reflns_limit_l_min -27
_diffrn_reflns_number 41599
_diffrn_reflns_theta_full 30.06
_diffrn_reflns_theta_max 30.06
_diffrn_reflns_theta_min 2.02
_exptl_absorpt_coefficient_mu 0.207
_exptl_absorpt_correction_T_max 0.9877
_exptl_absorpt_correction_T_min 0.9366
_exptl_absorpt_correction_type numerical
_exptl_absorpt_process_details SADABS
_exptl_crystal_colour colourless
_exptl_crystal_density_diffrn 1.309
_exptl_crystal_density_method 'not measured'
_exptl_crystal_description block
_exptl_crystal_F_000 688
_exptl_crystal_size_max 0.32
_exptl_crystal_size_mid 0.12
_exptl_crystal_size_min 0.06
_refine_diff_density_max 0.400
_refine_diff_density_min -0.284
_refine_diff_density_rms 0.059
_refine_ls_extinction_method none
_refine_ls_goodness_of_fit_ref 1.031
_refine_ls_hydrogen_treatment constr
_refine_ls_matrix_type full
_refine_ls_number_parameters 441
_refine_ls_number_reflns 9645
_refine_ls_number_restraints 4
_refine_ls_restrained_S_all 1.031
_refine_ls_R_factor_all 0.0693
_refine_ls_R_factor_gt 0.0433
_refine_ls_shift/su_max 0.001
_refine_ls_shift/su_mean 0.000
_refine_ls_structure_factor_coef Fsqd
_refine_ls_weighting_details 'calc w=1/[\s^2^(Fo^2^)+(0.0473P)^2^+0.4303P] where P=(Fo^2^+2Fc^2^)/3'
_refine_ls_weighting_scheme calc
_refine_ls_wR_factor_gt 0.0948
_refine_ls_wR_factor_ref 0.1034
_reflns_number_gt 7235
_reflns_number_total 9645
_reflns_threshold_expression >2sigma(I)
_cod_data_source_file jo5b00666_si_001.cif
_cod_data_source_block SEKL424
_cod_depositor_comments 'Adding full bibliography for 4031028.cif.'
_cod_original_cell_volume 1656.37(12)
_cod_original_sg_symbol_H-M P-1
_cod_database_code 4031028

loop_
_symmetry_equiv_pos_as_xyz
'x, y, z'
'-x, -y, -z'

loop_
_atom_site_label
_atom_site_type_symbol
_atom_site_fract_x
_atom_site_fract_y
_atom_site_fract_z
_atom_site_U_iso_or_equiv
_atom_site_adp_type
_atom_site_occupancy
_atom_site_symmetry_multiplicity
_atom_site_calc_flag
_atom_site_refinement_flags
_atom_site_disorder_assembly
_atom_site_disorder_group
S1 S 0.81611(4) 0.16822(3) 0.288517(17) 0.01499(8) Uani 1 1 d . . .
O1 O 0.95688(12) 0.26789(9) 0.39838(5) 0.0213(2) Uani 1 1 d . . .
O2 O 0.99516(12) 0.49148(9) 0.18997(5) 0.0216(2) Uani 1 1 d . . .
O3 O 0.81703(12) 0.36080(9) 0.16458(5) 0.0205(2) Uani 1 1 d . . .
C1 C 1.06022(18) 0.46661(14) 0.33269(8) 0.0236(3) Uani 1 1 d . . .
H1A H 1.0893 0.4751 0.3790 0.035 Uiso 1 1 calc R . .
H1B H 0.9894 0.5440 0.3108 0.035 Uiso 1 1 calc R . .
H1C H 1.1579 0.4615 0.3036 0.035 Uiso 1 1 calc R . .
C2 C 0.97404(16) 0.34203(13) 0.33991(7) 0.0166(3) Uani 1 1 d . . .
C3 C 0.91069(16) 0.31236(12) 0.27896(7) 0.0155(3) Uani 1 1 d . . .
C4 C 0.91527(15) 0.39643(12) 0.20946(7) 0.0156(3) Uani 1 1 d . . .
C5 C 0.81341(18) 0.44671(14) 0.09494(7) 0.0210(3) Uani 1 1 d . . .
H5A H 0.9224 0.4481 0.0729 0.025 Uiso 1 1 calc R . .
H5B H 0.7745 0.5385 0.0971 0.025 Uiso 1 1 calc R . .
C6 C 0.70199(18) 0.39172(14) 0.05421(8) 0.0224(3) Uani 1 1 d . . .
H6 H 0.5941 0.3834 0.0712 0.027 Uiso 1 1 calc R . .
C7 C 0.7435(2) 0.35391(15) -0.00382(8) 0.0292(3) Uani 1 1 d . . .
H7A H 0.8504 0.3610 -0.0221 0.035 Uiso 1 1 calc R . .
H7B H 0.6665 0.3196 -0.0274 0.035 Uiso 1 1 calc R . .
C8 C 0.94509(16) 0.02869(12) 0.33158(7) 0.0163(3) Uani 1 1 d . . .
C9 C 1.03744(16) -0.03378(13) 0.28633(7) 0.0180(3) Uani 1 1 d . . .
H9 H 1.0346 0.0012 0.2373 0.022 Uiso 1 1 calc R . .
C10 C 1.13439(17) -0.14862(14) 0.31393(8) 0.0221(3) Uani 1 1 d . . .
H10 H 1.1988 -0.1922 0.2837 0.026 Uiso 1 1 calc R . .
C11 C 1.13659(17) -0.19899(14) 0.38531(8) 0.0214(3) Uani 1 1 d . . .
H11 H 1.2015 -0.2780 0.4039 0.026 Uiso 1 1 calc R . .
C12 C 1.04428(17) -0.13490(14) 0.43048(8) 0.0209(3) Uani 1 1 d . . .
H12 H 1.0473 -0.1699 0.4795 0.025 Uiso 1 1 calc R . .
C13 C 0.94825(17) -0.02000(13) 0.40353(7) 0.0195(3) Uani 1 1 d . . .
H13 H 0.8856 0.0247 0.4338 0.023 Uiso 1 1 calc R . .
C14 C 0.64514(16) 0.17082(13) 0.34693(7) 0.0160(3) Uani 1 1 d . . .
C15 C 0.57181(18) 0.05345(14) 0.37224(8) 0.0223(3) Uani 1 1 d . . .
H15 H 0.6202 -0.0282 0.3644 0.027 Uiso 1 1 calc R . .
C16 C 0.42636(18) 0.05795(15) 0.40916(8) 0.0247(3) Uani 1 1 d . . .
H16 H 0.3750 -0.0214 0.4271 0.030 Uiso 1 1 calc R . .
C17 C 0.35567(18) 0.17748(16) 0.41996(8) 0.0250(3) Uani 1 1 d . . .
H17 H 0.2557 0.1800 0.4449 0.030 Uiso 1 1 calc R . .
C18 C 0.43119(17) 0.29360(15) 0.39429(8) 0.0240(3) Uani 1 1 d . . .
H18 H 0.3832 0.3752 0.4023 0.029 Uiso 1 1 calc R . .
C19 C 0.57635(16) 0.29115(13) 0.35705(8) 0.0192(3) Uani 1 1 d . . .
H19 H 0.6274 0.3706 0.3389 0.023 Uiso 1 1 calc R . .
S2 S 0.60642(4) 0.92201(3) 0.212761(18) 0.01522(8) Uani 1 1 d . . .
O4 O 0.50924(12) 0.77799(9) 0.11077(5) 0.0212(2) Uani 1 1 d . A .
O5 O 0.45080(12) 0.59997(10) 0.32541(6) 0.0241(2) Uani 1 1 d . A .
O6 O 0.5677(6) 0.7669(8) 0.3454(4) 0.0237(9) Uani 0.50 1 d PD A 1
C24 C 0.6082(13) 0.6915(11) 0.4181(5) 0.0275(11) Uani 0.50 1 d PD A 1
H24A H 0.6565 0.7553 0.4397 0.033 Uiso 0.50 1 calc PR A 1
H24B H 0.5034 0.6746 0.4427 0.033 Uiso 0.50 1 calc PR A 1
C25 C 0.7109(5) 0.5645(4) 0.4391(2) 0.0232(9) Uani 0.50 1 d PD A 1
H25 H 0.6847 0.4912 0.4219 0.028 Uiso 0.50 1 calc PR A 1
C26 C 0.8338(4) 0.5472(3) 0.47946(17) 0.0308(7) Uani 0.50 1 d PD A 1
H26A H 0.8636 0.6183 0.4977 0.037 Uiso 0.50 1 calc PR A 1
H26B H 0.8938 0.4633 0.4907 0.037 Uiso 0.50 1 calc PR A 1
O6X O 0.6199(6) 0.7525(8) 0.3449(4) 0.0237(9) Uani 0.50 1 d PD A 2
C24X C 0.5718(12) 0.6992(11) 0.4199(5) 0.0275(11) Uani 0.50 1 d PD A 2
H24C H 0.5555 0.7684 0.4471 0.033 Uiso 0.50 1 calc PR A 2
H24D H 0.4774 0.6459 0.4256 0.033 Uiso 0.50 1 calc PR A 2
C25X C 0.7271(6) 0.6169(4) 0.4338(3) 0.0244(9) Uani 0.50 1 d PD A 2
H25X H 0.8244 0.6589 0.4219 0.029 Uiso 0.50 1 calc PR A 2
C26X C 0.7356(4) 0.4881(4) 0.46201(18) 0.0250(7) Uani 0.50 1 d PD A 2
H26C H 0.6399 0.4440 0.4743 0.030 Uiso 0.50 1 calc PR A 2
H26D H 0.8375 0.4395 0.4700 0.030 Uiso 0.50 1 calc PR A 2
C27 C 0.47451(16) 1.04951(13) 0.16128(8) 0.0173(3) Uani 1 1 d . . .
C28 C 0.38914(17) 1.13173(14) 0.19932(8) 0.0220(3) Uani 1 1 d . . .
H28 H 0.3973 1.1141 0.2486 0.026 Uiso 1 1 calc R . .
C29 C 0.29186(18) 1.23990(14) 0.16404(9) 0.0270(3) Uani 1 1 d . . .
H29 H 0.2318 1.2963 0.1892 0.032 Uiso 1 1 calc R . .
C30 C 0.28276(17) 1.26509(14) 0.09228(9) 0.0276(4) Uani 1 1 d . . .
H30 H 0.2170 1.3396 0.0684 0.033 Uiso 1 1 calc R . .
C31 C 0.36851(17) 1.18283(14) 0.05432(8) 0.0242(3) Uani 1 1 d . . .
H31 H 0.3609 1.2011 0.0050 0.029 Uiso 1 1 calc R . .
C32 C 0.46550(16) 1.07365(13) 0.08921(8) 0.0198(3) Uani 1 1 d . . .
H32 H 0.5245 1.0167 0.0640 0.024 Uiso 1 1 calc R . .
C22 C 0.53004(16) 0.76852(12) 0.22940(7) 0.0157(3) Uani 1 1 d . A .
C23 C 0.51815(17) 0.70006(13) 0.30241(7) 0.0188(3) Uani 1 1 d . . .
C21 C 0.49186(15) 0.71464(13) 0.17177(7) 0.0160(3) Uani 1 1 d . . .
C20 C 0.43405(18) 0.57658(14) 0.18558(8) 0.0235(3) Uani 1 1 d . A .
H20A H 0.3284 0.5760 0.2094 0.035 Uiso 1 1 calc R . .
H20B H 0.5108 0.5136 0.2151 0.035 Uiso 1 1 calc R . .
H20C H 0.4256 0.5509 0.1412 0.035 Uiso 1 1 calc R . .
C33 C 0.78533(16) 0.91795(13) 0.15915(7) 0.0156(3) Uani 1 1 d . . .
C34 C 0.87750(16) 0.79813(13) 0.16587(7) 0.0180(3) Uani 1 1 d . . .
H34 H 0.8383 0.7181 0.1925 0.022 Uiso 1 1 calc R . .
C35 C 1.02821(17) 0.79746(14) 0.13295(8) 0.0214(3) Uani 1 1 d . . .
H35 H 1.0928 0.7163 0.1371 0.026 Uiso 1 1 calc R . .
C36 C 1.08515(17) 0.91459(14) 0.09407(8) 0.0224(3) Uani 1 1 d . . .
H36 H 1.1886 0.9135 0.0720 0.027 Uiso 1 1 calc R . .
C37 C 0.99034(17) 1.03334(14) 0.08760(8) 0.0215(3) Uani 1 1 d . . .
H37 H 1.0286 1.1131 0.0602 0.026 Uiso 1 1 calc R . .
C38 C 0.84036(16) 1.03646(13) 0.12074(7) 0.0183(3) Uani 1 1 d . . .
H38 H 0.7765 1.1179 0.1173 0.022 Uiso 1 1 calc R . .

loop_
_atom_site_aniso_label
_atom_site_aniso_U_11
_atom_site_aniso_U_22
_atom_site_aniso_U_33
_atom_site_aniso_U_23
_atom_site_aniso_U_13
_atom_site_aniso_U_12
S1 0.02167(17) 0.01173(15) 0.01173(16) -0.00268(12) 0.00012(12) -0.00250(12)
O1 0.0292(5) 0.0190(5) 0.0157(5) -0.0034(4) -0.0029(4) -0.0022(4)
O2 0.0263(5) 0.0165(5) 0.0212(6) -0.0008(4) 0.0000(4) -0.0065(4)
O3 0.0288(5) 0.0182(5) 0.0134(5) 0.0008(4) -0.0028(4) -0.0075(4)
C1 0.0259(7) 0.0243(7) 0.0235(8) -0.0082(6) -0.0024(6) -0.0095(6)
C2 0.0164(6) 0.0154(6) 0.0181(7) -0.0054(5) -0.0002(5) 0.0010(5)
C3 0.0189(6) 0.0117(6) 0.0160(7) -0.0032(5) 0.0013(5) -0.0030(5)
C4 0.0173(6) 0.0134(6) 0.0161(7) -0.0049(5) 0.0012(5) 0.0016(5)
C5 0.0296(8) 0.0173(7) 0.0140(7) 0.0021(5) -0.0014(6) -0.0047(5)
C6 0.0268(7) 0.0195(7) 0.0191(8) 0.0002(6) -0.0039(6) -0.0026(5)
C7 0.0429(9) 0.0238(8) 0.0211(8) -0.0037(6) -0.0044(7) -0.0060(7)
C8 0.0210(7) 0.0118(6) 0.0160(7) -0.0023(5) -0.0017(5) -0.0026(5)
C9 0.0201(7) 0.0200(7) 0.0145(7) -0.0044(5) 0.0001(5) -0.0029(5)
C10 0.0202(7) 0.0239(7) 0.0233(8) -0.0090(6) 0.0003(6) 0.0005(5)
C11 0.0195(7) 0.0181(7) 0.0260(8) -0.0038(6) -0.0048(6) 0.0001(5)
C12 0.0271(7) 0.0190(7) 0.0155(7) 0.0001(6) -0.0034(6) -0.0052(5)
C13 0.0270(7) 0.0155(6) 0.0166(7) -0.0043(5) 0.0010(6) -0.0033(5)
C14 0.0190(6) 0.0178(6) 0.0113(6) -0.0029(5) -0.0008(5) -0.0035(5)
C15 0.0318(8) 0.0187(7) 0.0184(7) -0.0066(6) 0.0016(6) -0.0086(6)
C16 0.0278(8) 0.0260(8) 0.0208(8) -0.0027(6) 0.0008(6) -0.0136(6)
C17 0.0187(7) 0.0342(8) 0.0205(8) -0.0024(6) 0.0008(6) -0.0043(6)
C18 0.0216(7) 0.0228(7) 0.0252(8) -0.0024(6) 0.0016(6) 0.0015(6)
C19 0.0205(7) 0.0155(6) 0.0203(7) -0.0008(5) 0.0003(5) -0.0028(5)
S2 0.01981(16) 0.01145(15) 0.01430(17) -0.00309(12) -0.00015(12) -0.00050(11)
O4 0.0283(5) 0.0200(5) 0.0157(5) -0.0033(4) -0.0010(4) -0.0055(4)
O5 0.0266(5) 0.0207(5) 0.0208(6) 0.0030(4) 0.0028(4) -0.0029(4)
O6 0.040(3) 0.0176(15) 0.0130(6) -0.0007(8) -0.009(2) -0.002(2)
C24 0.047(4) 0.0225(13) 0.0108(8) -0.0035(8) -0.0021(18) 0.0074(16)
C25 0.035(2) 0.015(2) 0.0156(19) 0.002(2) -0.0024(15) 0.000(2)
C26 0.0370(18) 0.0273(16) 0.0256(18) -0.0022(14) 0.0002(14) 0.0000(14)
O6X 0.040(3) 0.0176(15) 0.0130(6) -0.0007(8) -0.009(2) -0.002(2)
C24X 0.047(4) 0.0225(13) 0.0108(8) -0.0035(8) -0.0021(18) 0.0074(16)
C25X 0.036(2) 0.018(2) 0.0175(18) 0.002(2) 0.0005(14) -0.0092(18)
C26X 0.0283(17) 0.0233(17) 0.0203(17) -0.0016(14) 0.0008(13) 0.0057(13)
C27 0.0177(6) 0.0117(6) 0.0208(7) -0.0006(5) 0.0002(5) -0.0012(5)
C28 0.0211(7) 0.0188(7) 0.0257(8) -0.0051(6) 0.0034(6) -0.0022(5)
C29 0.0205(7) 0.0187(7) 0.0406(10) -0.0066(7) 0.0042(7) 0.0008(5)
C30 0.0174(7) 0.0183(7) 0.0414(10) 0.0038(7) -0.0021(6) 0.0013(5)
C31 0.0206(7) 0.0234(7) 0.0245(8) 0.0041(6) -0.0018(6) -0.0046(6)
C32 0.0193(7) 0.0177(7) 0.0210(7) -0.0016(6) 0.0013(5) -0.0025(5)
C22 0.0191(6) 0.0108(6) 0.0164(7) -0.0019(5) 0.0016(5) -0.0014(5)
C23 0.0245(7) 0.0145(6) 0.0167(7) -0.0043(5) 0.0017(5) 0.0039(5)
C21 0.0153(6) 0.0149(6) 0.0170(7) -0.0025(5) 0.0003(5) -0.0005(5)
C20 0.0302(8) 0.0176(7) 0.0233(8) -0.0036(6) -0.0036(6) -0.0059(6)
C33 0.0171(6) 0.0166(6) 0.0134(7) -0.0039(5) -0.0016(5) -0.0018(5)
C34 0.0216(7) 0.0132(6) 0.0188(7) -0.0027(5) -0.0008(5) -0.0018(5)
C35 0.0203(7) 0.0188(7) 0.0246(8) -0.0051(6) -0.0003(6) 0.0014(5)
C36 0.0192(7) 0.0262(7) 0.0219(8) -0.0055(6) 0.0016(6) -0.0039(5)
C37 0.0240(7) 0.0202(7) 0.0192(7) -0.0006(6) -0.0011(6) -0.0071(5)
C38 0.0204(7) 0.0142(6) 0.0198(7) -0.0023(5) -0.0037(5) -0.0016(5)

loop_
_atom_type_symbol
_atom_type_description
_atom_type_scat_dispersion_real
_atom_type_scat_dispersion_imag
_atom_type_scat_source
C C 0.0033 0.0016 'International Tables Vol C Tables 4.2.6.8 and 6.1.1.4'
H H 0.0000 0.0000 'International Tables Vol C Tables 4.2.6.8 and 6.1.1.4'
O O 0.0106 0.0060 'International Tables Vol C Tables 4.2.6.8 and 6.1.1.4'
S S 0.1246 0.1234 'International Tables Vol C Tables 4.2.6.8 and 6.1.1.4'

loop_
_geom_angle_atom_site_label_1
_geom_angle_atom_site_label_2
_geom_angle_atom_site_label_3
_geom_angle
C3 S1 C8 110.05(6)
C3 S1 C14 109.55(6)
C8 S1 C14 104.36(6)
C4 O3 C5 114.77(10)
C2 C1 H1A 109.5
C2 C1 H1B 109.5
H1A C1 H1B 109.5
C2 C1 H1C 109.5
H1A C1 H1C 109.5
H1B C1 H1C 109.5
O1 C2 C3 120.94(12)
O1 C2 C1 119.38(13)
C3 C2 C1 119.68(12)
C2 C3 C4 125.15(11)
C2 C3 S1 118.66(10)
C4 C3 S1 116.16(10)
O2 C4 O3 120.74(12)
O2 C4 C3 125.96(13)
O3 C4 C3 113.30(11)
O3 C5 C6 106.76(11)
O3 C5 H5A 110.4
C6 C5 H5A 110.4
O3 C5 H5B 110.4
C6 C5 H5B 110.4
H5A C5 H5B 108.6
C7 C6 C5 124.09(15)
C7 C6 H6 118.0
C5 C6 H6 118.0
C6 C7 H7A 120.0
C6 C7 H7B 120.0
H7A C7 H7B 120.0
C13 C8 C9 121.55(13)
C13 C8 S1 124.31(10)
C9 C8 S1 114.04(11)
C10 C9 C8 119.02(13)
C10 C9 H9 120.5
C8 C9 H9 120.5
C11 C10 C9 119.90(13)
C11 C10 H10 120.0
C9 C10 H10 120.0
C10 C11 C12 120.69(13)
C10 C11 H11 119.7
C12 C11 H11 119.7
C13 C12 C11 119.82(14)
C13 C12 H12 120.1
C11 C12 H12 120.1
C12 C13 C8 119.01(13)
C12 C13 H13 120.5
C8 C13 H13 120.5
C19 C14 C15 121.74(13)
C19 C14 S1 119.38(10)
C15 C14 S1 118.16(10)
C16 C15 C14 118.68(13)
C16 C15 H15 120.7
C14 C15 H15 120.7
C15 C16 C17 120.45(13)
C15 C16 H16 119.8
C17 C16 H16 119.8
C18 C17 C16 119.90(14)
C18 C17 H17 120.0
C16 C17 H17 120.0
C17 C18 C19 120.48(13)
C17 C18 H18 119.8
C19 C18 H18 119.8
C14 C19 C18 118.74(13)
C14 C19 H19 120.6
C18 C19 H19 120.6
C22 S2 C33 108.78(6)
C22 S2 C27 112.26(6)
C33 S2 C27 104.12(6)
C23 O6 C24 117.7(8)
C25 C24 O6 127.6(7)
C25 C24 H24A 105.4
O6 C24 H24A 105.4
C25 C24 H24B 105.4
O6 C24 H24B 105.4
H24A C24 H24B 106.0
C26 C25 C24 124.7(7)
C26 C25 H25 117.7
C24 C25 H25 117.7
C25 C26 H26A 120.0
C25 C26 H26B 120.0
H26A C26 H26B 120.0
C23 O6X C24X 107.6(8)
C25X C24X O6X 92.0(6)
C25X C24X H24C 113.3
O6X C24X H24C 113.3
C25X C24X H24D 113.3
O6X C24X H24D 113.3
H24C C24X H24D 110.6
C26X C25X C24X 122.9(7)
C26X C25X H25X 118.5
C24X C25X H25X 118.5
C25X C26X H26C 120.0
C25X C26X H26D 120.0
H26C C26X H26D 120.0
C32 C27 C28 121.57(13)
C32 C27 S2 124.23(10)
C28 C27 S2 113.99(11)
C29 C28 C27 119.02(15)
C29 C28 H28 120.5
C27 C28 H28 120.5
C30 C29 C28 119.81(14)
C30 C29 H29 120.1
C28 C29 H29 120.1
C29 C30 C31 121.05(14)
C29 C30 H30 119.5
C31 C30 H30 119.5
C32 C31 C30 119.60(15)
C32 C31 H31 120.2
C30 C31 H31 120.2
C27 C32 C31 118.94(13)
C27 C32 H32 120.5
C31 C32 H32 120.5
C21 C22 C23 124.89(12)
C21 C22 S2 119.20(10)
C23 C22 S2 115.82(10)
O5 C23 O6 119.8(4)
O5 C23 O6X 121.8(3)
O5 C23 C22 125.85(13)
O6 C23 C22 113.7(4)
O6X C23 C22 111.6(3)
O4 C21 C22 121.02(12)
O4 C21 C20 119.25(12)
C22 C21 C20 119.71(12)
C21 C20 H20A 109.5
C21 C20 H20B 109.5
H20A C20 H20B 109.5
C21 C20 H20C 109.5
H20A C20 H20C 109.5
H20B C20 H20C 109.5
C34 C33 C38 121.72(12)
C34 C33 S2 118.14(10)
C38 C33 S2 119.38(10)
C35 C34 C33 118.70(13)
C35 C34 H34 120.7
C33 C34 H34 120.7
C34 C35 C36 120.52(13)
C34 C35 H35 119.7
C36 C35 H35 119.7
C35 C36 C37 119.83(13)
C35 C36 H36 120.1
C37 C36 H36 120.1
C38 C37 C36 120.58(13)
C38 C37 H37 119.7
C36 C37 H37 119.7
C37 C38 C33 118.64(12)
C37 C38 H38 120.7
C33 C38 H38 120.7

loop_
_geom_bond_atom_site_label_1
_geom_bond_atom_site_label_2
_geom_bond_distance
S1 C3 1.7230(13)
S1 C8 1.7942(13)
S1 C14 1.7942(14)
O1 C2 1.2375(17)
O2 C4 1.2184(16)
O3 C4 1.3660(16)
O3 C5 1.4519(16)
C1 C2 1.5116(18)
C1 H1A 0.9800
C1 H1B 0.9800
C1 H1C 0.9800
C2 C3 1.4414(19)
C3 C4 1.4433(19)
C5 C6 1.488(2)
C5 H5A 0.9900
C5 H5B 0.9900
C6 C7 1.315(2)
C6 H6 0.9500
C7 H7A 0.9500
C7 H7B 0.9500
C8 C13 1.390(2)
C8 C9 1.3890(19)
C9 C10 1.394(2)
C9 H9 0.9500
C10 C11 1.382(2)
C10 H10 0.9500
C11 C12 1.397(2)
C11 H11 0.9500
C12 C13 1.388(2)
C12 H12 0.9500
C13 H13 0.9500
C14 C19 1.3835(19)
C14 C15 1.3900(19)
C15 C16 1.389(2)
C15 H15 0.9500
C16 C17 1.386(2)
C16 H16 0.9500
C17 C18 1.390(2)
C17 H17 0.9500
C18 C19 1.389(2)
C18 H18 0.9500
C19 H19 0.9500
S2 C22 1.7255(13)
S2 C33 1.7924(14)
S2 C27 1.7940(14)
O4 C21 1.2371(17)
O5 C23 1.2100(17)
O6 C23 1.316(9)
O6 C24 1.500(5)
C24 C25 1.493(6)
C24 H24A 0.9900
C24 H24B 0.9900
C25 C26 1.302(5)
C25 H25 0.9500
C26 H26A 0.9500
C26 H26B 0.9500
O6X C23 1.443(8)
O6X C24X 1.501(6)
C24X C25X 1.489(6)
C24X H24C 0.9900
C24X H24D 0.9900
C25X C26X 1.322(4)
C25X H25X 0.9500
C26X H26C 0.9500
C26X H26D 0.9500
C27 C32 1.387(2)
C27 C28 1.3938(19)
C28 C29 1.391(2)
C28 H28 0.9500
C29 C30 1.381(2)
C29 H29 0.9500
C30 C31 1.394(2)
C30 H30 0.9500
C31 C32 1.394(2)
C31 H31 0.9500
C32 H32 0.9500
C22 C21 1.4377(19)
C22 C23 1.4515(19)
C21 C20 1.5151(18)
C20 H20A 0.9800
C20 H20B 0.9800
C20 H20C 0.9800
C33 C34 1.3876(18)
C33 C38 1.3908(19)
C34 C35 1.3892(19)
C34 H34 0.9500
C35 C36 1.389(2)
C35 H35 0.9500
C36 C37 1.390(2)
C36 H36 0.9500
C37 C38 1.387(2)
C37 H37 0.9500
C38 H38 0.9500

loop_
_geom_torsion_atom_site_label_1
_geom_torsion_atom_site_label_2
_geom_torsion_atom_site_label_3
_geom_torsion_atom_site_label_4
_geom_torsion
O1 C2 C3 C4 175.81(12)
C1 C2 C3 C4 -3.1(2)
O1 C2 C3 S1 -2.19(18)
C1 C2 C3 S1 178.88(10)
C8 S1 C3 C2 -53.65(12)
C14 S1 C3 C2 60.54(12)
C8 S1 C3 C4 128.17(10)
C14 S1 C3 C4 -117.64(10)
C5 O3 C4 O2 -1.94(17)
C5 O3 C4 C3 177.49(11)
C2 C3 C4 O2 13.1(2)
S1 C3 C4 O2 -168.82(11)
C2 C3 C4 O3 -166.25(12)
S1 C3 C4 O3 11.79(15)
C4 O3 C5 C6 179.62(11)
O3 C5 C6 C7 -121.59(15)
C3 S1 C8 C13 90.12(13)
C14 S1 C8 C13 -27.34(13)
C3 S1 C8 C9 -93.58(11)
C14 S1 C8 C9 148.96(10)
C13 C8 C9 C10 0.5(2)
S1 C8 C9 C10 -175.86(10)
C8 C9 C10 C11 0.4(2)
C9 C10 C11 C12 -1.0(2)
C10 C11 C12 C13 0.5(2)
C11 C12 C13 C8 0.5(2)
C9 C8 C13 C12 -1.0(2)
S1 C8 C13 C12 175.04(10)
C3 S1 C14 C19 22.09(13)
C8 S1 C14 C19 139.89(11)
C3 S1 C14 C15 -167.48(11)
C8 S1 C14 C15 -49.67(12)
C19 C14 C15 C16 -0.6(2)
S1 C14 C15 C16 -170.80(11)
C14 C15 C16 C17 0.5(2)
C15 C16 C17 C18 -0.6(2)
C16 C17 C18 C19 0.8(2)
C15 C14 C19 C18 0.8(2)
S1 C14 C19 C18 170.90(11)
C17 C18 C19 C14 -0.9(2)
C23 O6 C24 C25 48.3(14)
O6 C24 C25 C26 125.9(11)
C23 O6X C24X C25X 112.1(7)
O6X C24X C25X C26X -127.0(7)
C22 S2 C27 C32 -81.29(13)
C33 S2 C27 C32 36.21(13)
C22 S2 C27 C28 103.88(11)
C33 S2 C27 C28 -138.62(10)
C32 C27 C28 C29 0.5(2)
S2 C27 C28 C29 175.45(11)
C27 C28 C29 C30 -0.8(2)
C28 C29 C30 C31 0.7(2)
C29 C30 C31 C32 -0.2(2)
C28 C27 C32 C31 0.0(2)
S2 C27 C32 C31 -174.48(11)
C30 C31 C32 C27 -0.1(2)
C33 S2 C22 C21 -56.83(12)
C27 S2 C22 C21 57.86(12)
C33 S2 C22 C23 119.75(10)
C27 S2 C22 C23 -125.56(10)
C24 O6 C23 O5 27.3(5)
C24 O6 C23 O6X -75(2)
C24 O6 C23 C22 -161.7(4)
C24X O6X C23 O5 -22.2(5)
C24X O6X C23 O6 66.6(19)
C24X O6X C23 C22 167.1(3)
C21 C22 C23 O5 -13.0(2)
S2 C22 C23 O5 170.60(11)
C21 C22 C23 O6 176.6(2)
S2 C22 C23 O6 0.2(2)
C21 C22 C23 O6X 157.3(2)
S2 C22 C23 O6X -19.1(3)
C23 C22 C21 O4 -178.05(12)
S2 C22 C21 O4 -1.80(18)
C23 C22 C21 C20 0.1(2)
S2 C22 C21 C20 176.39(10)
C22 S2 C33 C34 -30.12(13)
C27 S2 C33 C34 -149.99(11)
C22 S2 C33 C38 159.73(11)
C27 S2 C33 C38 39.85(12)
C38 C33 C34 C35 -0.3(2)
S2 C33 C34 C35 -170.20(11)
C33 C34 C35 C36 0.0(2)
C34 C35 C36 C37 -0.5(2)
C35 C36 C37 C38 1.2(2)
C36 C37 C38 C33 -1.5(2)
C34 C33 C38 C37 1.0(2)
S2 C33 C38 C37 170.84(11)
